data_7200431
loop_
_publ_author_name
'Harada, Jun'
'Harakawa, Mayuko'
'Ogawa, Keiichiro'

_publ_section_title
;
 Crystalline-state conformational change of \b-nitrostyrenes and its
 freezing at low temperature
;
_journal_issue 4
_journal_name_full CrystEngComm
_journal_page_first 638
_journal_paper_doi 10.1039/b815869j
_journal_volume 11
_journal_year 2009
_chemical_formula_sum 'C8 H7 N O2'
_chemical_formula_weight 149.15
_chemical_melting_point 327.15
_chemical_name_common beta-Nitrostyrene
_chemical_name_systematic
;
\b-Nitrostyrene
;
_space_group_IT_number 14
_symmetry_cell_setting monoclinic
_symmetry_space_group_name_Hall '-P 2ybc'
_symmetry_space_group_name_H-M 'P 1 21/c 1'
_atom_sites_solution_hydrogens geom
_atom_sites_solution_primary direct
_atom_sites_solution_secondary difmap
_audit_creation_method SHELXL-97
_cell_angle_alpha 90.00
_cell_angle_beta 114.606(2)
_cell_angle_gamma 90.00
_cell_formula_units_Z 4
_cell_length_a 8.0602(7)
_cell_length_b 5.7898(5)
_cell_length_c 18.0494(15)
_cell_measurement_reflns_used 2468
_cell_measurement_temperature 300
_cell_measurement_theta_max 24.5
_cell_measurement_theta_min 2.5
_cell_volume 765.82(11)
_computing_cell_refinement 'SAINT (Bruker, 1998)'
_computing_data_collection 'SMART (Bruker, 1998)'
_computing_data_reduction SAINT
_computing_molecular_graphics 'SHELXTL (Sheldrick, 2008)'
_computing_publication_material SHELXTL
_computing_structure_refinement 'SHELXL-97 (Sheldrick, 2008)'
_computing_structure_solution 'SHELXS-97 (Sheldrick, 2008)'
_diffrn_ambient_temperature 300
_diffrn_detector_area_resol_mean 8.192
_diffrn_measured_fraction_theta_full 0.996
_diffrn_measured_fraction_theta_max 0.996
_diffrn_measurement_device_type 'Bruker SMART 1000 CCD diffractometer'
_diffrn_measurement_method \w_scan
_diffrn_radiation_monochromator graphite
_diffrn_radiation_source 'fine-focus sealed tube'
_diffrn_radiation_type MoK\a
_diffrn_radiation_wavelength 0.71073
_diffrn_reflns_av_R_equivalents 0.0212
_diffrn_reflns_av_sigmaI/netI 0.0151
_diffrn_reflns_limit_h_max 11
_diffrn_reflns_limit_h_min -11
_diffrn_reflns_limit_k_max 8
_diffrn_reflns_limit_k_min -8
_diffrn_reflns_limit_l_max 25
_diffrn_reflns_limit_l_min -25
_diffrn_reflns_number 11365
_diffrn_reflns_theta_full 30.07
_diffrn_reflns_theta_max 30.07
_diffrn_reflns_theta_min 2.48
_diffrn_standards_decay_% 0
_exptl_absorpt_coefficient_mu 0.095
_exptl_absorpt_correction_T_max 0.9906
_exptl_absorpt_correction_T_min 0.9282
_exptl_absorpt_correction_type multi-scan
_exptl_absorpt_process_details 'SADABS (Sheldrick, 2002)'
_exptl_crystal_colour pale_yellow
_exptl_crystal_density_diffrn 1.294
_exptl_crystal_density_method 'not measured'
_exptl_crystal_description plate
_exptl_crystal_F_000 312
_exptl_crystal_size_max 0.80
_exptl_crystal_size_mid 0.54
_exptl_crystal_size_min 0.10
_refine_diff_density_max 0.146
_refine_diff_density_min -0.190
_refine_diff_density_rms 0.041
_refine_ls_extinction_method none
_refine_ls_goodness_of_fit_ref 1.030
_refine_ls_hydrogen_treatment constr
_refine_ls_matrix_type full
_refine_ls_number_parameters 132
_refine_ls_number_reflns 2229
_refine_ls_number_restraints 9
_refine_ls_restrained_S_all 1.035
_refine_ls_R_factor_all 0.0930
_refine_ls_R_factor_gt 0.0550
_refine_ls_shift/su_max 0.000
_refine_ls_shift/su_mean 0.000
_refine_ls_structure_factor_coef Fsqd
_refine_ls_weighting_details 'calc w=1/[\s^2^(Fo^2^)+(0.0596P)^2^+0.1587P] where P=(Fo^2^+2Fc^2^)/3'
_refine_ls_weighting_scheme calc
_refine_ls_wR_factor_gt 0.1349
_refine_ls_wR_factor_ref 0.1624
_reflns_number_gt 1356
_reflns_number_total 2229
_reflns_threshold_expression >2sigma(I)
_cod_data_source_file b815869j.txt
_cod_data_source_block no2300k
_cod_depositor_comments
;
The following automatic conversions were performed:

'_chemical_melting_point' value '54_C' was changed to '327.15' - it
was converted from degrees Celsius(C) to Kelvins(K).

Automatic conversion script
Id: cif_fix_values 1646 2011-03-28 12:23:43Z adriana 
;
_cod_original_sg_symbol_H-M P_1_21/c_1
_cod_database_code 7200431

loop_
_symmetry_equiv_pos_as_xyz
'x, y, z'
'-x, y+1/2, -z+1/2'
'-x, -y, -z'
'x, -y-1/2, z-1/2'

loop_
_atom_site_label
_atom_site_type_symbol
_atom_site_fract_x
_atom_site_fract_y
_atom_site_fract_z
_atom_site_U_iso_or_equiv
_atom_site_adp_type
_atom_site_occupancy
_atom_site_symmetry_multiplicity
_atom_site_calc_flag
_atom_site_refinement_flags
_atom_site_disorder_assembly
_atom_site_disorder_group
N1A N 0.8374(3) 0.8175(8) 0.5417(3) 0.0659(12) Uani 0.69 1 d PD A 1
O1A O 0.7632(4) 0.9804(6) 0.55464(19) 0.0850(8) Uani 0.69 1 d PD A 1
O2A O 0.9911(3) 0.7442(5) 0.58275(16) 0.1023(8) Uani 0.69 1 d PD A 1
C1A C 0.4626(4) 0.4912(5) 0.37369(14) 0.0489(6) Uani 0.69 1 d PD A 1
C2A C 0.2836(4) 0.5427(5) 0.32234(19) 0.0571(7) Uani 0.69 1 d P A 1
H2A H 0.2313 0.6784 0.3302 0.069 Uiso 0.69 1 calc PR A 1
C3A C 0.1820(4) 0.3970(7) 0.2600(2) 0.0676(9) Uani 0.69 1 d P A 1
H3A H 0.0628 0.4352 0.2251 0.081 Uiso 0.69 1 calc PR A 1
C4A C 0.2601(5) 0.1888(7) 0.2496(2) 0.0651(9) Uani 0.69 1 d P A 1
H4A H 0.1922 0.0881 0.2078 0.078 Uiso 0.69 1 calc PR A 1
C5A C 0.4346(6) 0.1353(5) 0.3005(2) 0.0604(8) Uani 0.69 1 d P A 1
H5A H 0.4853 -0.0029 0.2936 0.072 Uiso 0.69 1 calc PR A 1
C6A C 0.5368(4) 0.2829(6) 0.36196(19) 0.0577(7) Uani 0.69 1 d P A 1
H6A H 0.6565 0.2444 0.3962 0.069 Uiso 0.69 1 calc PR A 1
C7A C 0.5698(3) 0.6553(4) 0.43686(12) 0.0514(5) Uani 0.69 1 d PD A 1
H7A H 0.5086 0.7797 0.4466 0.062 Uiso 0.69 1 calc PR A 1
C8A C 0.7465(3) 0.6403(4) 0.48108(15) 0.0669(6) Uani 0.69 1 d PD A 1
H8A H 0.8128 0.5179 0.4737 0.080 Uiso 0.69 1 calc PR A 1
N1B N 0.8345(12) 0.833(2) 0.5384(10) 0.119(6) Uiso 0.31 1 d PD B 2
O1B O 0.8110(13) 1.0340(16) 0.5557(7) 0.114(4) Uiso 0.31 1 d PD B 2
O2B O 1.0049(10) 0.8366(11) 0.5606(4) 0.097(2) Uiso 0.31 1 d PD B 2
C1B C 0.5043(8) 0.4374(12) 0.3778(3) 0.055(2) Uiso 0.31 1 d PGD B 2
C2B C 0.3385(9) 0.5521(9) 0.3401(4) 0.062(2) Uiso 0.31 1 d PG B 2
H2B H 0.3211 0.6935 0.3603 0.074 Uiso 0.31 1 calc PR B 2
C3B C 0.1987(7) 0.4554(12) 0.2723(4) 0.071(3) Uiso 0.31 1 d PG B 2
H3B H 0.0878 0.5322 0.2471 0.085 Uiso 0.31 1 calc PR B 2
C4B C 0.2247(10) 0.2440(12) 0.2422(3) 0.059(2) Uiso 0.31 1 d PG B 2
H4B H 0.1312 0.1793 0.1969 0.071 Uiso 0.31 1 calc PR B 2
C5B C 0.3905(11) 0.1294(10) 0.2799(4) 0.065(3) Uiso 0.31 1 d PG B 2
H5B H 0.4079 -0.0121 0.2598 0.078 Uiso 0.31 1 calc PR B 2
C6B C 0.5303(8) 0.2261(12) 0.3477(4) 0.061(3) Uiso 0.31 1 d PG B 2
H6B H 0.6412 0.1493 0.3729 0.074 Uiso 0.31 1 calc PR B 2
C7B C 0.6559(8) 0.5476(10) 0.4438(3) 0.0640(12) Uiso 0.31 1 d PD B 2
H7B H 0.7642 0.4639 0.4644 0.077 Uiso 0.31 1 calc PR B 2
C8B C 0.6618(8) 0.7439(10) 0.4776(3) 0.0643(12) Uiso 0.31 1 d PD B 2
H8B H 0.5555 0.8300 0.4634 0.077 Uiso 0.31 1 calc PR B 2

loop_
_atom_site_aniso_label
_atom_site_aniso_U_11
_atom_site_aniso_U_22
_atom_site_aniso_U_33
_atom_site_aniso_U_23
_atom_site_aniso_U_13
_atom_site_aniso_U_12
N1A 0.0469(12) 0.090(2) 0.0516(13) -0.0228(12) 0.0112(8) -0.0019(10)
O1A 0.0772(16) 0.0822(16) 0.0985(17) -0.0212(13) 0.0393(14) 0.0113(15)
O2A 0.0757(14) 0.119(2) 0.1010(18) 0.0003(16) 0.0260(13) 0.0278(14)
C1A 0.0559(14) 0.0478(12) 0.0471(12) 0.0056(9) 0.0255(10) 0.0042(12)
C2A 0.0461(14) 0.0603(15) 0.0618(16) -0.0055(11) 0.0193(14) 0.0008(11)
C3A 0.0543(15) 0.0701(19) 0.0743(18) -0.0082(17) 0.0225(11) -0.0078(13)
C4A 0.074(2) 0.0574(16) 0.0675(17) -0.0108(14) 0.0326(14) -0.0136(18)
C5A 0.0722(19) 0.0527(15) 0.0612(17) -0.0003(12) 0.0327(18) 0.0014(12)
C6A 0.0674(17) 0.0535(16) 0.0555(13) 0.0043(14) 0.0289(11) 0.0085(11)
C7A 0.0513(11) 0.0522(11) 0.0533(11) 0.0018(9) 0.0242(9) 0.0115(9)
C8A 0.0575(13) 0.0729(15) 0.0674(14) -0.0177(12) 0.0232(11) 0.0128(12)

loop_
_atom_type_symbol
_atom_type_description
_atom_type_scat_dispersion_real
_atom_type_scat_dispersion_imag
_atom_type_scat_source
C C 0.0033 0.0016 'International Tables Vol C Tables 4.2.6.8 and 6.1.1.4'
H H 0.0000 0.0000 'International Tables Vol C Tables 4.2.6.8 and 6.1.1.4'
N N 0.0061 0.0033 'International Tables Vol C Tables 4.2.6.8 and 6.1.1.4'
O O 0.0106 0.0060 'International Tables Vol C Tables 4.2.6.8 and 6.1.1.4'

loop_
_geom_angle_atom_site_label_1
_geom_angle_atom_site_label_2
_geom_angle_atom_site_label_3
_geom_angle
_geom_angle_site_symmetry_1
_geom_angle_site_symmetry_3
_geom_angle_publ_flag
O1A N1A O2A 128.3(3) . . ?
O1A N1A C8A 124.7(3) . . ?
O2A N1A C8A 106.0(3) . . ?
C2A C1A C6A 118.4(2) . . ?
C2A C1A C7A 119.8(3) . . ?
C6A C1A C7A 121.8(3) . . ?
C3A C2A C1A 121.1(2) . . ?
C2A C3A C4A 119.3(2) . . ?
C5A C4A C3A 119.9(2) . . ?
C4A C5A C6A 120.7(2) . . ?
C5A C6A C1A 120.6(2) . . ?
C8A C7A C1A 124.9(2) . . ?
C7A C8A N1A 119.3(2) . . ?
O1B N1B O2B 99.6(9) . . ?
O1B N1B C8B 108.9(9) . . ?
O2B N1B C8B 144.5(11) . . ?
C2B C1B C6B 120.0 . . ?
C2B C1B C7B 120.1(6) . . ?
C6B C1B C7B 119.7(6) . . ?
C3B C2B C1B 120.0 . . ?
C2B C3B C4B 120.0 . . ?
C5B C4B C3B 120.0 . . ?
C4B C5B C6B 120.0 . . ?
C5B C6B C1B 120.0 . . ?
C8B C7B C1B 129.2(6) . . ?
C7B C8B N1B 120.4(7) . . ?

loop_
_geom_bond_atom_site_label_1
_geom_bond_atom_site_label_2
_geom_bond_distance
_geom_bond_site_symmetry_2
_geom_bond_publ_flag
N1A O1A 1.191(3) . ?
N1A O2A 1.224(4) . ?
N1A C8A 1.456(3) . ?
C1A C2A 1.384(4) . ?
C1A C6A 1.401(4) . ?
C1A C7A 1.459(3) . ?
C2A C3A 1.371(5) . ?
C3A C4A 1.409(5) . ?
C4A C5A 1.358(5) . ?
C5A C6A 1.370(5) . ?
C7A C8A 1.314(3) . ?
N1B O1B 1.237(9) . ?
N1B O2B 1.261(8) . ?
N1B C8B 1.462(7) . ?
C1B C2B 1.3900 . ?
C1B C6B 1.3900 . ?
C1B C7B 1.451(6) . ?
C2B C3B 1.3900 . ?
C3B C4B 1.3900 . ?
C4B C5B 1.3900 . ?
C5B C6B 1.3900 . ?
C7B C8B 1.282(8) . ?

loop_
_geom_torsion_atom_site_label_1
_geom_torsion_atom_site_label_2
_geom_torsion_atom_site_label_3
_geom_torsion_atom_site_label_4
_geom_torsion
_geom_torsion_site_symmetry_1
_geom_torsion_site_symmetry_2
_geom_torsion_site_symmetry_3
_geom_torsion_site_symmetry_4
_geom_torsion_publ_flag
C6A C1A C2A C3A -1.7(3) . . . . ?
C7A C1A C2A C3A 177.0(2) . . . . ?
C1A C2A C3A C4A 1.6(3) . . . . ?
C2A C3A C4A C5A -0.5(4) . . . . ?
C3A C4A C5A C6A -0.5(3) . . . . ?
C4A C5A C6A C1A 0.4(3) . . . . ?
C2A C1A C6A C5A 0.6(3) . . . . ?
C7A C1A C6A C5A -178.0(2) . . . . ?
C2A C1A C7A C8A -169.9(2) . . . . ?
C6A C1A C7A C8A 8.7(3) . . . . ?
C1A C7A C8A N1A 179.4(3) . . . . ?
O1A N1A C8A C7A -0.5(7) . . . . ?
O2A N1A C8A C7A 169.0(3) . . . . ?
C6B C1B C2B C3B 0.0 . . . . ?
C7B C1B C2B C3B 174.2(6) . . . . ?
C1B C2B C3B C4B 0.0 . . . . ?
C2B C3B C4B C5B 0.0 . . . . ?
C3B C4B C5B C6B 0.0 . . . . ?
C4B C5B C6B C1B 0.0 . . . . ?
C2B C1B C6B C5B 0.0 . . . . ?
C7B C1B C6B C5B -174.3(6) . . . . ?
C2B C1B C7B C8B 2.9(8) . . . . ?
C6B C1B C7B C8B 177.1(5) . . . . ?
C1B C7B C8B N1B -174.0(11) . . . . ?
O1B N1B C8B C7B 172.7(11) . . . . ?
O2B N1B C8B C7B 31(3) . . . . ?
